data_1001567
loop_
_publ_author_name
'Ledesert, M'
'Labbe, Ph'
'McCarroll, W H'
'Leligny, H'
'Raveau, B'

_publ_section_title
;
La~5~Mo~4~O~16~: a new structural type related to perovskite
withextremely short Mo-Mo bonds
;
_journal_coden_ASTM JSSCBI
_journal_name_full 'Journal of Solid State Chemistry'
_journal_page_first 143
_journal_page_last 150
_journal_paper_doi 10.1006/jssc.1993.1202
_journal_volume 105
_journal_year 1993
_chemical_formula_structural 'La5 Mo4 O16'
_chemical_formula_sum 'La5 Mo4 O16'
_chemical_name_systematic 'Lanthanum molybdenum oxide (5/4/16)'
_space_group_IT_number 12
_symmetry_cell_setting monoclinic
_symmetry_Int_Tables_number 12
_symmetry_space_group_name_Hall '-C 2y'
_symmetry_space_group_name_H-M 'C 1 2/m 1'
_cell_angle_alpha 90
_cell_angle_beta 95.067(6)
_cell_angle_gamma 90
_cell_formula_units_Z 2
_cell_length_a 7.9638(7)
_cell_length_b 7.9958(5)
_cell_length_c 10.3345(7)
_cell_volume 655.5
_refine_ls_R_factor_all 0.031
_cod_database_code 1001567

loop_
_symmetry_equiv_pos_as_xyz
x,y,z
x,-y,z
-x,-y,-z
-x,y,-z
1/2+x,1/2+y,z
1/2+x,1/2-y,z
1/2-x,1/2-y,-z
1/2-x,1/2+y,-z

loop_
_atom_site_label
_atom_site_type_symbol
_atom_site_symmetry_multiplicity
_atom_site_Wyckoff_symbol
_atom_site_fract_x
_atom_site_fract_y
_atom_site_fract_z
_atom_site_occupancy
_atom_site_attached_hydrogens
_atom_site_calc_flag
La1 La3+ 8 j 0.27297(4) 0.24497(5) 0.21054(3) 1. 0 d
La2 La3+ 2 c 0. 0. 0.5 1. 0 d
Mo1 Mo5+ 2 a 0. 0. 0. 1. 0 d
Mo2 Mo4+ 2 b 0.5 0. 0. 1. 0 d
Mo3 Mo4+ 4 i 0.56078(8) 0. 0.39747(6) 1. 0 d
O1 O2- 8 j 0.0375(5) 0.2630(6) 0.3585(4) 1. 0 d
O2 O2- 4 i 0.2863(7) 0.5 0.3263(5) 1. 0 d
O3 O2- 4 i 0.3087(7) 0. 0.4314(6) 1. 0 d
O4 O2- 4 i 0.4601(8) 0. 0.1889(6) 1. 0 d
O5 O2- 4 i 0.0729(9) 0. 0.1740(7) 1. 0 d
O6 O2- 8 j 0.046(1) 0.250(1) .000(1) 0.5 0 d
O7 O2- 8 j 0.246(1) 0.967(1) 0.9574(9) 0.5 0 d

loop_
_atom_type_symbol
_atom_type_oxidation_number
La3+ 3.000
Mo5+ 5.000
Mo4+ 4.000
O2- -2.000
